data_7131216
loop_
_publ_author_name
'Liu, Chen'
'Dai, Yuyang'
'Han, Qiqi'
'Liu, Chunmeng'
'Su, Yuanting'

_publ_section_title
;
 Crystalline heaviest pnictogen-dipyrromethenes: isolation,
 characterization, and reactivity.
;
_journal_issue 15
_journal_name_full 'Chemical communications (Cambridge, England)'
_journal_page_first 2161
_journal_page_last 2164
_journal_paper_doi 10.1039/d2cc05736k
_journal_volume 59
_journal_year 2023
_chemical_formula_moiety 'C55 H69 K N2'
_chemical_formula_sum 'C55 H69 K N2'
_chemical_formula_weight 797.22
_space_group_crystal_system monoclinic
_space_group_IT_number 14
_space_group_name_Hall '-P 2ybc'
_space_group_name_H-M_alt 'P 1 21/c 1'
_atom_sites_solution_hydrogens geom
_atom_sites_solution_primary dual
_audit_creation_date 2021-12-27
_audit_creation_method
;
Olex2 1.2
(compiled 2018.05.29 svn.r3508 for OlexSys, GUI svn.r5506)
;
_audit_update_record
;
2022-10-20 deposited with the CCDC.	2023-01-26 downloaded from the CCDC.
;
_cell_angle_alpha 90
_cell_angle_beta 104.975(5)
_cell_angle_gamma 90
_cell_formula_units_Z 4
_cell_length_a 14.0581(15)
_cell_length_b 19.545(2)
_cell_length_c 18.7522(17)
_cell_measurement_reflns_used 8229
_cell_measurement_temperature 120(2)
_cell_measurement_theta_max 44.95
_cell_measurement_theta_min 2.83
_cell_volume 4977.5(9)
_computing_cell_refinement 'SAINT V8.40B (?, 2016)'
_computing_data_reduction 'SAINT V8.40B (?, 2016)'
_computing_molecular_graphics 'Olex2 (Dolomanov et al., 2009)'
_computing_publication_material 'Olex2 (Dolomanov et al., 2009)'
_computing_structure_refinement 'ShelXL (Sheldrick, 2015)'
_computing_structure_solution 'ShelXT (Sheldrick, 2015)'
_diffrn_ambient_temperature 120.0
_diffrn_measured_fraction_theta_full 0.995
_diffrn_measured_fraction_theta_max 0.968
_diffrn_measurement_device_type 'Bruker APEX-II CCD'
_diffrn_measurement_method '\f and \w scans'
_diffrn_radiation_type GaK\a
_diffrn_radiation_wavelength 1.34139
_diffrn_reflns_av_R_equivalents 0.1342
_diffrn_reflns_av_unetI/netI 0.1164
_diffrn_reflns_Laue_measured_fraction_full 0.995
_diffrn_reflns_Laue_measured_fraction_max 0.968
_diffrn_reflns_limit_h_max 16
_diffrn_reflns_limit_h_min -16
_diffrn_reflns_limit_k_max 20
_diffrn_reflns_limit_k_min -23
_diffrn_reflns_limit_l_max 22
_diffrn_reflns_limit_l_min -22
_diffrn_reflns_number 42156
_diffrn_reflns_point_group_measured_fraction_full 0.995
_diffrn_reflns_point_group_measured_fraction_max 0.968
_diffrn_reflns_theta_full 53.594
_diffrn_reflns_theta_max 54.851
_diffrn_reflns_theta_min 2.831
_diffrn_standards_number 0
_exptl_absorpt_coefficient_mu 0.775
_exptl_absorpt_correction_type none
_exptl_crystal_colour orange
_exptl_crystal_density_diffrn 1.064
_exptl_crystal_description stick
_exptl_crystal_F_000 1728
_exptl_crystal_size_max 0.18
_exptl_crystal_size_mid 0.16
_exptl_crystal_size_min 0.10
_refine_diff_density_max 0.256
_refine_diff_density_min -0.734
_refine_diff_density_rms 0.072
_refine_ls_extinction_method none
_refine_ls_goodness_of_fit_ref 1.007
_refine_ls_hydrogen_treatment constr
_refine_ls_matrix_type full
_refine_ls_number_parameters 539
_refine_ls_number_reflns 9133
_refine_ls_number_restraints 0
_refine_ls_restrained_S_all 1.007
_refine_ls_R_factor_all 0.1528
_refine_ls_R_factor_gt 0.0786
_refine_ls_shift/su_max 0.003
_refine_ls_shift/su_mean 0.000
_refine_ls_structure_factor_coef Fsqd
_refine_ls_weighting_details 'w=1/[\s^2^(Fo^2^)+(0.1260P)^2^] where P=(Fo^2^+2Fc^2^)/3'
_refine_ls_weighting_scheme calc
_refine_ls_wR_factor_gt 0.1946
_refine_ls_wR_factor_ref 0.2410
_reflns_Friedel_coverage 0.000
_reflns_number_gt 4691
_reflns_number_total 9133
_reflns_threshold_expression 'I > 2\s(I)'
_cod_data_source_file d2cc05736k2.cif
_cod_data_source_block DPMK
_cod_depositor_comments 'Adding full bibliography for 7131216--7131219.cif.'
_cod_original_cell_volume 4977.4(9)
_cod_database_code 7131216
_shelx_shelxl_version_number 2018/3
_shelx_space_group_comment
;
The symmetry employed for this shelxl refinement is uniquely defined
by the following loop, which should always be used as a source of
symmetry information in preference to the above space-group names.
They are only intended as comments.
;
_olex2_refinement_description
;
1. Fixed Uiso
 At 1.2 times of:
  All C(H) groups
 At 1.5 times of:
  All C(H,H,H) groups
2.a Ternary CH refined with riding coordinates:
 C29(H29), C31(H31), C28(H28), C33(H33), C32(H32), C30(H30)
2.b Aromatic/amide H refined with riding coordinates:
 C7(H7), C24(H24), C8(H8), C26(H26), C19(H19), C21(H21), C2(H2), C3(H3),
 C12(H12), C14(H14), C51(H51), C49(H49), C48(H48), C46(H46), C50(H50)
2.c Idealised Me refined as rotating group:
 C35(H35A,H35B,H35C), C42(H42A,H42B,H42C), C36(H36A,H36B,H36C), C53(H53A,H53B,
 H53C), C52(H52A,H52B,H52C), C37(H37A,H37B,H37C), C40(H40A,H40B,H40C), C43(H43A,
 H43B,H43C), C38(H38A,H38B,H38C), C41(H41A,H41B,H41C), C34(H34A,H34B,H34C),
 C55(H55A,H55B,H55C), C39(H39A,H39B,H39C), C54(H54A,H54B,H54C), C45(H45A,H45B,
 H45C), C44(H44A,H44B,H44C)
;
_olex2_submission_special_instructions 'No special instructions were received'

loop_
_space_group_symop_operation_xyz
'x, y, z'
'-x, y+1/2, -z+1/2'
'-x, -y, -z'
'x, -y-1/2, z-1/2'

loop_
_atom_site_label
_atom_site_type_symbol
_atom_site_fract_x
_atom_site_fract_y
_atom_site_fract_z
_atom_site_U_iso_or_equiv
_atom_site_adp_type
_atom_site_occupancy
_atom_site_site_symmetry_order
_atom_site_calc_flag
_atom_site_refinement_flags_posn
_atom_site_refinement_flags_adp
_atom_site_refinement_flags_occupancy
_atom_site_disorder_assembly
_atom_site_disorder_group
K1 K 0.39470(6) 0.36640(5) 0.66137(4) 0.0654(3) Uani 1 1 d . . . . .
N1 N 0.43860(19) 0.41878(13) 0.79559(14) 0.0426(7) Uani 1 1 d . . . . .
N2 N 0.23481(19) 0.41891(14) 0.68965(14) 0.0441(7) Uani 1 1 d . . . . .
C6 C 0.2129(2) 0.44235(17) 0.75362(17) 0.0417(8) Uani 1 1 d . . . . .
C9 C 0.1503(2) 0.42176(16) 0.63749(18) 0.0440(8) Uani 1 1 d . . . . .
C5 C 0.2811(2) 0.45351(16) 0.82268(17) 0.0423(8) Uani 1 1 d . . . . .
C22 C 0.1471(2) 0.40784(17) 0.55870(17) 0.0423(8) Uani 1 1 d . . . . .
C11 C 0.2065(2) 0.43788(19) 0.92923(18) 0.0470(9) Uani 1 1 d . . . . .
C23 C 0.1740(2) 0.45986(17) 0.51650(18) 0.0437(8) Uani 1 1 d . . . . .
C7 C 0.1108(2) 0.45868(17) 0.73844(18) 0.0477(9) Uani 1 1 d . . . . .
H7 H 0.076837 0.475013 0.772744 0.057 Uiso 1 1 calc R . . . .
C24 C 0.1659(2) 0.44800(18) 0.44168(18) 0.0467(9) Uani 1 1 d . . . . .
H24 H 0.182886 0.483582 0.412747 0.056 Uiso 1 1 calc R . . . .
C10 C 0.2388(2) 0.48221(17) 0.88220(17) 0.0427(8) Uani 1 1 d . . . . .
C1 C 0.5320(2) 0.42048(17) 0.83528(18) 0.0438(8) Uani 1 1 d . . . . .
C4 C 0.3838(2) 0.44368(16) 0.84188(17) 0.0430(8) Uani 1 1 d . . . . .
C8 C 0.0712(2) 0.44633(18) 0.66510(18) 0.0482(9) Uani 1 1 d . . . . .
H8 H 0.004706 0.452779 0.638051 0.058 Uiso 1 1 calc R . . . .
C27 C 0.1141(2) 0.34417(17) 0.52563(18) 0.0451(8) Uani 1 1 d . . . . .
C17 C 0.6147(2) 0.39954(17) 0.80297(17) 0.0427(8) Uani 1 1 d . . . . .
C26 C 0.1090(3) 0.33431(18) 0.45125(18) 0.0483(9) Uani 1 1 d . . . . .
H26 H 0.088227 0.291200 0.429312 0.058 Uiso 1 1 calc R . . . .
C18 C 0.6577(2) 0.44918(17) 0.76622(17) 0.0442(8) Uani 1 1 d . . . . .
C29 C 0.2084(2) 0.52917(17) 0.55015(19) 0.0483(9) Uani 1 1 d . . . . .
H29 H 0.213668 0.525644 0.604226 0.058 Uiso 1 1 calc R . . . .
C15 C 0.2323(2) 0.55326(18) 0.88978(19) 0.0491(9) Uani 1 1 d . . . . .
C16 C 0.6512(2) 0.33256(18) 0.81158(18) 0.0475(9) Uani 1 1 d . . . . .
C25 C 0.1336(3) 0.38578(17) 0.40832(18) 0.0463(9) Uani 1 1 d . . . . .
C19 C 0.7393(2) 0.42999(18) 0.74122(18) 0.0476(9) Uani 1 1 d . . . . .
H19 H 0.769052 0.463128 0.716837 0.057 Uiso 1 1 calc R . . . .
C20 C 0.7783(3) 0.36495(18) 0.75052(19) 0.0477(9) Uani 1 1 d . . . . .
C21 C 0.7327(2) 0.31634(18) 0.78456(19) 0.0499(9) Uani 1 1 d . . . . .
H21 H 0.757448 0.270868 0.789696 0.060 Uiso 1 1 calc R . . . .
C2 C 0.5427(2) 0.44498(19) 0.90798(18) 0.0529(9) Uani 1 1 d . . . . .
H2 H 0.602043 0.450018 0.945732 0.064 Uiso 1 1 calc R . . . .
C3 C 0.4483(2) 0.46001(18) 0.91233(18) 0.0504(9) Uani 1 1 d . . . . .
H3 H 0.429824 0.477739 0.953983 0.060 Uiso 1 1 calc R . . . .
C31 C 0.6194(3) 0.52144(18) 0.7561(2) 0.0527(9) Uani 1 1 d . . . . .
H31 H 0.555727 0.522814 0.770495 0.063 Uiso 1 1 calc R . . . .
C28 C 0.0880(3) 0.28646(19) 0.57196(19) 0.0533(9) Uani 1 1 d . . . . .
H28 H 0.061902 0.307899 0.611472 0.064 Uiso 1 1 calc R . . . .
C35 C 0.2118(3) 0.36190(18) 0.9202(2) 0.0576(10) Uani 1 1 d . . . . .
H35A H 0.163693 0.347772 0.874877 0.086 Uiso 1 1 calc GR . . . .
H35B H 0.197128 0.339037 0.962680 0.086 Uiso 1 1 calc GR . . . .
H35C H 0.278143 0.349199 0.917313 0.086 Uiso 1 1 calc GR . . . .
C33 C 0.6058(3) 0.27911(19) 0.8513(2) 0.0583(10) Uani 1 1 d . . . . .
H33 H 0.542557 0.297956 0.857935 0.070 Uiso 1 1 calc R . . . .
C12 C 0.1676(2) 0.4659(2) 0.98446(19) 0.0560(10) Uani 1 1 d . . . . .
H12 H 0.145890 0.436092 1.017024 0.067 Uiso 1 1 calc R . . . .
C32 C 0.8701(3) 0.34797(19) 0.7251(2) 0.0553(10) Uani 1 1 d . . . . .
H32 H 0.887033 0.389355 0.699547 0.066 Uiso 1 1 calc R . . . .
C14 C 0.1921(3) 0.5784(2) 0.9456(2) 0.0605(11) Uani 1 1 d . . . . .
H14 H 0.186861 0.626444 0.951009 0.073 Uiso 1 1 calc R . . . .
C42 C 0.0080(3) 0.23748(19) 0.5278(2) 0.0634(11) Uani 1 1 d . . . . .
H42A H -0.048523 0.264151 0.500069 0.095 Uiso 1 1 calc GR . . . .
H42B H -0.013133 0.206616 0.561972 0.095 Uiso 1 1 calc GR . . . .
H42C H 0.034893 0.210602 0.493455 0.095 Uiso 1 1 calc GR . . . .
C30 C 0.1239(3) 0.37502(19) 0.32637(19) 0.0590(10) Uani 1 1 d . . . . .
H30 H 0.150508 0.416702 0.307301 0.071 Uiso 1 1 calc R . . . .
C47 C 0.4706(3) 0.2449(2) 0.5584(2) 0.0588(10) Uani 1 1 d . . . . .
C51 C 0.4105(3) 0.3499(2) 0.4940(2) 0.0609(10) Uani 1 1 d . . . . .
H51 H 0.359938 0.373774 0.459538 0.073 Uiso 1 1 calc R . . . .
C13 C 0.1599(3) 0.5357(2) 0.9928(2) 0.0593(11) Uani 1 1 d . . . . .
C49 C 0.5677(3) 0.3482(2) 0.5797(2) 0.0626(11) Uani 1 1 d . . . . .
H49 H 0.626572 0.371126 0.604423 0.075 Uiso 1 1 calc R . . . .
C48 C 0.5555(3) 0.2799(2) 0.5947(2) 0.0629(11) Uani 1 1 d . . . . .
H48 H 0.605598 0.256734 0.630131 0.075 Uiso 1 1 calc R . . . .
C46 C 0.3984(3) 0.2814(2) 0.5083(2) 0.0623(11) Uani 1 1 d . . . . .
H46 H 0.339315 0.258863 0.483370 0.075 Uiso 1 1 calc R . . . .
C50 C 0.4951(3) 0.3834(2) 0.5293(2) 0.0630(11) Uani 1 1 d . . . . .
H50 H 0.503922 0.430233 0.519149 0.076 Uiso 1 1 calc R . . . .
C36 C 0.2655(3) 0.6020(2) 0.8385(2) 0.0652(11) Uani 1 1 d . . . . .
H36A H 0.331056 0.588643 0.834424 0.098 Uiso 1 1 calc GR . . . .
H36B H 0.268034 0.648589 0.858219 0.098 Uiso 1 1 calc GR . . . .
H36C H 0.218868 0.600372 0.789621 0.098 Uiso 1 1 calc GR . . . .
C53 C 0.6906(3) 0.57083(19) 0.8062(2) 0.0662(11) Uani 1 1 d . . . . .
H53A H 0.697260 0.558502 0.857899 0.099 Uiso 1 1 calc GR . . . .
H53B H 0.665204 0.617606 0.797381 0.099 Uiso 1 1 calc GR . . . .
H53C H 0.755143 0.568067 0.795447 0.099 Uiso 1 1 calc GR . . . .
C52 C 0.5988(3) 0.5443(2) 0.6752(2) 0.0651(11) Uani 1 1 d . . . . .
H52A H 0.659677 0.541505 0.658999 0.098 Uiso 1 1 calc GR . . . .
H52B H 0.574879 0.591590 0.670619 0.098 Uiso 1 1 calc GR . . . .
H52C H 0.548883 0.514382 0.644294 0.098 Uiso 1 1 calc GR . . . .
C37 C 0.9569(3) 0.3335(2) 0.7911(2) 0.0652(11) Uani 1 1 d . . . . .
H37A H 0.970587 0.374067 0.822858 0.098 Uiso 1 1 calc GR . . . .
H37B H 1.015039 0.322241 0.773773 0.098 Uiso 1 1 calc GR . . . .
H37C H 0.940877 0.294859 0.819272 0.098 Uiso 1 1 calc GR . . . .
C40 C 0.1842(3) 0.3139(2) 0.3128(2) 0.0715(12) Uani 1 1 d . . . . .
H40A H 0.252741 0.319380 0.341316 0.107 Uiso 1 1 calc GR . . . .
H40B H 0.181418 0.311064 0.260121 0.107 Uiso 1 1 calc GR . . . .
H40C H 0.157099 0.271833 0.328218 0.107 Uiso 1 1 calc GR . . . .
C43 C 0.1796(3) 0.2456(2) 0.6100(2) 0.0699(12) Uani 1 1 d . . . . .
H43A H 0.212437 0.229336 0.572953 0.105 Uiso 1 1 calc GR . . . .
H43B H 0.160436 0.206263 0.635588 0.105 Uiso 1 1 calc GR . . . .
H43C H 0.224810 0.274810 0.645752 0.105 Uiso 1 1 calc GR . . . .
C38 C 0.8537(3) 0.2892(2) 0.6703(2) 0.0718(12) Uani 1 1 d . . . . .
H38A H 0.838969 0.247382 0.694195 0.108 Uiso 1 1 calc GR . . . .
H38B H 0.913249 0.282239 0.653182 0.108 Uiso 1 1 calc GR . . . .
H38C H 0.798308 0.300068 0.628004 0.108 Uiso 1 1 calc GR . . . .
C41 C 0.0156(3) 0.3676(2) 0.2838(2) 0.0765(13) Uani 1 1 d . . . . .
H41A H -0.011177 0.325370 0.299154 0.115 Uiso 1 1 calc GR . . . .
H41B H 0.010604 0.365669 0.230778 0.115 Uiso 1 1 calc GR . . . .
H41C H -0.021789 0.406878 0.294418 0.115 Uiso 1 1 calc GR . . . .
C34 C 0.1192(3) 0.5646(3) 1.0547(2) 0.0863(15) Uani 1 1 d . . . . .
H34A H 0.068646 0.533682 1.063657 0.129 Uiso 1 1 calc GR . . . .
H34B H 0.090169 0.609687 1.040172 0.129 Uiso 1 1 calc GR . . . .
H34C H 0.172700 0.568916 1.099804 0.129 Uiso 1 1 calc GR . . . .
C55 C 0.6717(3) 0.2632(2) 0.9269(2) 0.0849(14) Uani 1 1 d . . . . .
H55A H 0.735071 0.245916 0.921871 0.127 Uiso 1 1 calc GR . . . .
H55B H 0.640276 0.228522 0.950851 0.127 Uiso 1 1 calc GR . . . .
H55C H 0.682406 0.304963 0.956846 0.127 Uiso 1 1 calc GR . . . .
C39 C 0.4585(3) 0.1700(2) 0.5728(3) 0.0858(14) Uani 1 1 d . . . . .
H39A H 0.488503 0.159961 0.624962 0.129 Uiso 1 1 calc GR . . . .
H39B H 0.490747 0.142632 0.542004 0.129 Uiso 1 1 calc GR . . . .
H39C H 0.388209 0.158621 0.560752 0.129 Uiso 1 1 calc GR . . . .
C54 C 0.5827(4) 0.2125(3) 0.8073(3) 0.1037(17) Uani 1 1 d . . . . .
H54A H 0.541369 0.222470 0.757710 0.156 Uiso 1 1 calc GR . . . .
H54B H 0.547618 0.181230 0.832508 0.156 Uiso 1 1 calc GR . . . .
H54C H 0.644220 0.191106 0.803444 0.156 Uiso 1 1 calc GR . . . .
C45 C 0.3106(3) 0.5463(3) 0.5422(4) 0.120(2) Uani 1 1 d . . . . .
H45A H 0.355715 0.508614 0.562018 0.180 Uiso 1 1 calc GR . . . .
H45B H 0.334123 0.588334 0.569442 0.180 Uiso 1 1 calc GR . . . .
H45C H 0.307790 0.552826 0.489845 0.180 Uiso 1 1 calc GR . . . .
C44 C 0.1360(4) 0.5849(2) 0.5205(3) 0.115(2) Uani 1 1 d . . . . .
H44A H 0.132178 0.592156 0.468109 0.173 Uiso 1 1 calc GR . . . .
H44B H 0.157251 0.627259 0.547899 0.173 Uiso 1 1 calc GR . . . .
H44C H 0.070969 0.571714 0.525995 0.173 Uiso 1 1 calc GR . . . .

loop_
_atom_site_aniso_label
_atom_site_aniso_U_11
_atom_site_aniso_U_22
_atom_site_aniso_U_33
_atom_site_aniso_U_23
_atom_site_aniso_U_13
_atom_site_aniso_U_12
K1 0.0552(5) 0.0882(7) 0.0525(5) -0.0172(4) 0.0136(4) 0.0087(4)
N1 0.0414(16) 0.0439(17) 0.0423(16) -0.0045(13) 0.0104(12) 0.0030(13)
N2 0.0453(17) 0.0479(18) 0.0389(15) -0.0051(13) 0.0107(13) 0.0014(13)
C6 0.044(2) 0.038(2) 0.0419(19) -0.0038(15) 0.0079(15) -0.0024(16)
C9 0.044(2) 0.040(2) 0.047(2) -0.0003(16) 0.0099(16) 0.0022(16)
C5 0.048(2) 0.0367(19) 0.0432(19) -0.0016(15) 0.0138(15) 0.0017(16)
C22 0.0423(19) 0.041(2) 0.0419(19) -0.0029(16) 0.0085(15) 0.0023(16)
C11 0.046(2) 0.054(2) 0.0397(19) -0.0006(16) 0.0087(15) -0.0026(17)
C23 0.0420(19) 0.041(2) 0.044(2) -0.0034(16) 0.0054(15) 0.0013(16)
C7 0.049(2) 0.053(2) 0.043(2) -0.0005(16) 0.0148(16) 0.0009(17)
C24 0.052(2) 0.041(2) 0.046(2) 0.0042(16) 0.0102(16) -0.0021(17)
C10 0.0410(19) 0.044(2) 0.0403(18) -0.0041(15) 0.0059(14) 0.0045(16)
C1 0.0401(19) 0.048(2) 0.044(2) -0.0027(16) 0.0117(15) 0.0004(16)
C4 0.047(2) 0.043(2) 0.0382(18) -0.0037(15) 0.0095(15) 0.0021(16)
C8 0.041(2) 0.059(2) 0.044(2) -0.0040(17) 0.0090(15) 0.0024(17)
C27 0.050(2) 0.041(2) 0.045(2) 0.0013(16) 0.0142(16) -0.0008(17)
C17 0.0429(19) 0.044(2) 0.0400(19) -0.0011(15) 0.0093(15) 0.0008(17)
C26 0.059(2) 0.040(2) 0.047(2) -0.0023(16) 0.0145(16) -0.0030(17)
C18 0.047(2) 0.040(2) 0.046(2) 0.0010(16) 0.0134(16) 0.0021(16)
C29 0.052(2) 0.040(2) 0.048(2) -0.0012(16) 0.0056(16) -0.0041(17)
C15 0.045(2) 0.046(2) 0.053(2) -0.0095(17) 0.0064(16) 0.0017(17)
C16 0.045(2) 0.050(2) 0.048(2) 0.0040(17) 0.0131(16) -0.0012(18)
C25 0.057(2) 0.040(2) 0.042(2) -0.0020(16) 0.0119(16) -0.0030(17)
C19 0.051(2) 0.045(2) 0.049(2) 0.0041(16) 0.0162(16) 0.0017(17)
C20 0.048(2) 0.049(2) 0.048(2) -0.0019(17) 0.0154(16) 0.0033(18)
C21 0.050(2) 0.041(2) 0.059(2) 0.0011(17) 0.0143(17) 0.0071(17)
C2 0.043(2) 0.070(3) 0.042(2) -0.0056(18) 0.0042(16) 0.0000(18)
C3 0.049(2) 0.059(2) 0.042(2) -0.0065(17) 0.0103(16) 0.0021(18)
C31 0.052(2) 0.046(2) 0.063(2) 0.0027(18) 0.0214(18) 0.0043(18)
C28 0.067(2) 0.048(2) 0.050(2) -0.0032(17) 0.0233(18) -0.0057(19)
C35 0.063(2) 0.053(3) 0.057(2) 0.0098(18) 0.0163(19) -0.0029(19)
C33 0.066(2) 0.044(2) 0.068(3) 0.0085(19) 0.024(2) -0.0001(19)
C12 0.047(2) 0.078(3) 0.041(2) 0.0017(19) 0.0080(16) 0.003(2)
C32 0.051(2) 0.055(2) 0.066(2) 0.0007(19) 0.0258(18) 0.0063(18)
C14 0.054(2) 0.058(3) 0.065(3) -0.021(2) 0.0082(19) 0.0088(19)
C42 0.074(3) 0.054(2) 0.067(3) -0.005(2) 0.027(2) -0.013(2)
C30 0.086(3) 0.047(2) 0.043(2) -0.0037(17) 0.0151(19) -0.008(2)
C47 0.061(3) 0.065(3) 0.051(2) -0.0024(19) 0.0164(19) -0.001(2)
C51 0.062(3) 0.067(3) 0.049(2) 0.002(2) 0.0077(18) -0.001(2)
C13 0.045(2) 0.082(3) 0.048(2) -0.016(2) 0.0059(17) 0.012(2)
C49 0.056(2) 0.067(3) 0.066(3) -0.007(2) 0.017(2) -0.005(2)
C48 0.057(2) 0.075(3) 0.057(2) -0.004(2) 0.0132(19) 0.009(2)
C46 0.061(2) 0.067(3) 0.055(2) -0.005(2) 0.0087(19) -0.006(2)
C50 0.065(3) 0.061(3) 0.066(3) 0.002(2) 0.022(2) 0.000(2)
C36 0.067(3) 0.044(2) 0.085(3) 0.001(2) 0.020(2) -0.001(2)
C53 0.082(3) 0.049(2) 0.071(3) -0.007(2) 0.026(2) 0.002(2)
C52 0.073(3) 0.053(2) 0.064(3) 0.005(2) 0.008(2) 0.007(2)
C37 0.048(2) 0.064(3) 0.085(3) -0.005(2) 0.020(2) 0.006(2)
C40 0.109(3) 0.064(3) 0.049(2) -0.010(2) 0.034(2) -0.005(2)
C43 0.086(3) 0.067(3) 0.055(2) 0.015(2) 0.015(2) -0.005(2)
C38 0.066(3) 0.078(3) 0.077(3) -0.017(2) 0.029(2) 0.003(2)
C41 0.104(4) 0.056(3) 0.056(2) -0.005(2) -0.003(2) 0.000(2)
C34 0.071(3) 0.127(4) 0.059(3) -0.027(3) 0.015(2) 0.029(3)
C55 0.108(4) 0.076(3) 0.071(3) 0.023(2) 0.022(3) -0.014(3)
C39 0.097(3) 0.066(3) 0.086(3) 0.002(3) 0.008(3) -0.002(3)
C54 0.137(4) 0.080(4) 0.095(4) 0.003(3) 0.031(3) -0.047(3)
C45 0.076(3) 0.087(4) 0.206(6) -0.070(4) 0.051(4) -0.038(3)
C44 0.102(4) 0.051(3) 0.154(5) -0.031(3) -0.036(4) 0.018(3)

loop_
_atom_type_symbol
_atom_type_description
_atom_type_scat_dispersion_real
_atom_type_scat_dispersion_imag
_atom_type_scat_source
C C 0.0148 0.0070 'International Tables Vol C Tables 4.2.6.8 and 6.1.1.4'
H H 0.0000 0.0000 'International Tables Vol C Tables 4.2.6.8 and 6.1.1.4'
K K 0.3891 0.8535 'International Tables Vol C Tables 4.2.6.8 and 6.1.1.4'
N N 0.0253 0.0136 'International Tables Vol C Tables 4.2.6.8 and 6.1.1.4'

loop_
_geom_angle_atom_site_label_1
_geom_angle_atom_site_label_2
_geom_angle_atom_site_label_3
_geom_angle
_geom_angle_site_symmetry_1
_geom_angle_site_symmetry_3
_geom_angle_publ_flag
N1 K1 N2 70.11(8) . . ?
N1 K1 C9 88.98(8) . . ?
N1 K1 C1 19.31(8) . . ?
N1 K1 C47 141.44(9) . . ?
N1 K1 C51 155.61(10) . . ?
N1 K1 C49 118.59(10) . . ?
N1 K1 C48 122.92(9) . . ?
N1 K1 C46 164.66(9) . . ?
N1 K1 C50 131.55(10) . . ?
N2 K1 C9 18.95(8) . . ?
N2 K1 C1 89.36(8) . . ?
N2 K1 C47 142.35(9) . . ?
N2 K1 C51 120.69(9) . . ?
N2 K1 C49 157.79(10) . . ?
N2 K1 C48 166.05(10) . . ?
N2 K1 C46 124.73(9) . . ?
N2 K1 C50 133.55(10) . . ?
C1 K1 C9 108.15(8) . . ?
C47 K1 C9 125.57(9) . . ?
C47 K1 C1 124.18(9) . . ?
C51 K1 C9 102.58(9) . . ?
C51 K1 C1 141.16(9) . . ?
C51 K1 C47 42.79(10) . . ?
C51 K1 C48 49.88(10) . . ?
C51 K1 C46 24.36(9) . . ?
C49 K1 C9 143.94(9) . . ?
C49 K1 C1 100.05(9) . . ?
C49 K1 C47 42.66(10) . . ?
C49 K1 C51 43.32(10) . . ?
C49 K1 C48 24.40(9) . . ?
C49 K1 C46 49.53(10) . . ?
C48 K1 C9 147.91(9) . . ?
C48 K1 C1 103.89(9) . . ?
C48 K1 C47 23.86(9) . . ?
C48 K1 C46 41.93(10) . . ?
C46 K1 C9 106.03(9) . . ?
C46 K1 C1 145.82(9) . . ?
C46 K1 C47 23.79(9) . . ?
C50 K1 C9 119.07(10) . . ?
C50 K1 C1 116.57(10) . . ?
C50 K1 C47 50.29(10) . . ?
C50 K1 C51 24.72(9) . . ?
C50 K1 C49 25.01(9) . . ?
C50 K1 C48 43.41(10) . . ?
C50 K1 C46 43.02(10) . . ?
C1 N1 K1 119.8(2) . . ?
C1 N1 C4 105.6(3) . . ?
C4 N1 K1 134.5(2) . . ?
C6 N2 K1 133.6(2) . . ?
C9 N2 K1 120.8(2) . . ?
C9 N2 C6 105.4(3) . . ?
N2 C6 C5 126.2(3) . . ?
N2 C6 C7 109.7(3) . . ?
C5 C6 C7 123.9(3) . . ?
N2 C9 K1 40.25(15) . . ?
N2 C9 C22 120.9(3) . . ?
N2 C9 C8 112.3(3) . . ?
C22 C9 K1 81.32(18) . . ?
C8 C9 K1 152.2(2) . . ?
C8 C9 C22 126.4(3) . . ?
C6 C5 C10 115.6(3) . . ?
C4 C5 C6 128.4(3) . . ?
C4 C5 C10 115.9(3) . . ?
C23 C22 C9 119.0(3) . . ?
C23 C22 C27 119.8(3) . . ?
C27 C22 C9 121.2(3) . . ?
C10 C11 C35 120.7(3) . . ?
C10 C11 C12 118.5(3) . . ?
C12 C11 C35 120.7(3) . . ?
C22 C23 C29 121.1(3) . . ?
C24 C23 C22 118.9(3) . . ?
C24 C23 C29 120.0(3) . . ?
C8 C7 C6 106.8(3) . . ?
C25 C24 C23 122.0(3) . . ?
C11 C10 C5 119.6(3) . . ?
C11 C10 C15 120.7(3) . . ?
C15 C10 C5 119.6(3) . . ?
N1 C1 K1 40.92(15) . . ?
N1 C1 C17 121.5(3) . . ?
N1 C1 C2 112.9(3) . . ?
C17 C1 K1 80.75(17) . . ?
C2 C1 K1 153.6(2) . . ?
C2 C1 C17 125.5(3) . . ?
N1 C4 C5 125.9(3) . . ?
N1 C4 C3 109.4(3) . . ?
C5 C4 C3 124.7(3) . . ?
C7 C8 C9 105.8(3) . . ?
C22 C27 C28 120.1(3) . . ?
C26 C27 C22 119.2(3) . . ?
C26 C27 C28 120.7(3) . . ?
C18 C17 C1 118.9(3) . . ?
C16 C17 C1 120.5(3) . . ?
C16 C17 C18 120.5(3) . . ?
C25 C26 C27 121.7(3) . . ?
C17 C18 C31 121.4(3) . . ?
C19 C18 C17 118.1(3) . . ?
C19 C18 C31 120.5(3) . . ?
C45 C29 C23 111.3(3) . . ?
C44 C29 C23 112.4(3) . . ?
C44 C29 C45 111.9(4) . . ?
C10 C15 C36 121.4(3) . . ?
C14 C15 C10 118.2(3) . . ?
C14 C15 C36 120.4(3) . . ?
C17 C16 C21 118.6(3) . . ?
C17 C16 C33 120.8(3) . . ?
C21 C16 C33 120.5(3) . . ?
C24 C25 C30 120.6(3) . . ?
C26 C25 C24 118.4(3) . . ?
C26 C25 C30 121.0(3) . . ?
C20 C19 C18 122.6(3) . . ?
C19 C20 C21 118.3(3) . . ?
C19 C20 C32 120.2(3) . . ?
C21 C20 C32 121.5(3) . . ?
C20 C21 C16 121.8(3) . . ?
C3 C2 C1 105.4(3) . . ?
C2 C3 C4 106.7(3) . . ?
C18 C31 C53 111.0(3) . . ?
C18 C31 C52 111.6(3) . . ?
C53 C31 C52 110.5(3) . . ?
C27 C28 C42 113.7(3) . . ?
C27 C28 C43 110.8(3) . . ?
C43 C28 C42 109.6(3) . . ?
C16 C33 C54 112.3(3) . . ?
C55 C33 C16 111.6(3) . . ?
C55 C33 C54 108.9(4) . . ?
C13 C12 C11 121.9(4) . . ?
C20 C32 C37 110.6(3) . . ?
C38 C32 C20 112.6(3) . . ?
C38 C32 C37 111.1(3) . . ?
C13 C14 C15 122.1(4) . . ?
C25 C30 C40 111.6(3) . . ?
C25 C30 C41 110.9(3) . . ?
C40 C30 C41 111.0(3) . . ?
C48 C47 K1 74.5(2) . . ?
C48 C47 C39 120.9(4) . . ?
C46 C47 K1 75.1(2) . . ?
C46 C47 C48 117.5(4) . . ?
C46 C47 C39 121.6(4) . . ?
C39 C47 K1 120.7(3) . . ?
C46 C51 K1 82.2(2) . . ?
C50 C51 K1 75.6(2) . . ?
C50 C51 C46 120.2(4) . . ?
C12 C13 C34 120.5(4) . . ?
C14 C13 C12 118.5(3) . . ?
C14 C13 C34 121.0(4) . . ?
C48 C49 K1 82.0(2) . . ?
C50 C49 K1 75.9(2) . . ?
C50 C49 C48 120.7(4) . . ?
C47 C48 K1 81.6(2) . . ?
C49 C48 K1 73.6(2) . . ?
C49 C48 C47 120.8(4) . . ?
C47 C46 K1 81.1(2) . . ?
C51 C46 K1 73.5(2) . . ?
C51 C46 C47 121.6(4) . . ?
C51 C50 K1 79.7(2) . . ?
C51 C50 C49 119.3(4) . . ?
C49 C50 K1 79.1(2) . . ?

loop_
_geom_bond_atom_site_label_1
_geom_bond_atom_site_label_2
_geom_bond_distance
_geom_bond_site_symmetry_2
_geom_bond_publ_flag
K1 N1 2.638(3) . ?
K1 N2 2.646(3) . ?
K1 C9 3.518(3) . ?
K1 C1 3.497(3) . ?
K1 C47 3.402(4) . ?
K1 C51 3.220(4) . ?
K1 C49 3.211(4) . ?
K1 C48 3.315(4) . ?
K1 C46 3.328(4) . ?
K1 C50 3.170(4) . ?
N1 C1 1.332(4) . ?
N1 C4 1.389(4) . ?
N2 C6 1.391(4) . ?
N2 C9 1.330(4) . ?
C6 C5 1.415(4) . ?
C6 C7 1.425(4) . ?
C9 C22 1.491(4) . ?
C9 C8 1.426(5) . ?
C5 C10 1.502(4) . ?
C5 C4 1.407(4) . ?
C22 C23 1.399(4) . ?
C22 C27 1.414(5) . ?
C11 C10 1.394(5) . ?
C11 C35 1.499(5) . ?
C11 C12 1.402(5) . ?
C23 C24 1.397(5) . ?
C23 C29 1.520(5) . ?
C7 C8 1.365(5) . ?
C24 C25 1.389(5) . ?
C10 C15 1.401(5) . ?
C1 C17 1.500(4) . ?
C1 C2 1.416(5) . ?
C4 C3 1.432(4) . ?
C27 C26 1.392(5) . ?
C27 C28 1.525(5) . ?
C17 C18 1.413(4) . ?
C17 C16 1.400(5) . ?
C26 C25 1.387(5) . ?
C18 C19 1.398(4) . ?
C18 C31 1.506(5) . ?
C29 C45 1.519(6) . ?
C29 C44 1.497(5) . ?
C15 C14 1.401(5) . ?
C15 C36 1.510(5) . ?
C16 C21 1.404(4) . ?
C16 C33 1.516(5) . ?
C25 C30 1.522(5) . ?
C19 C20 1.377(5) . ?
C20 C21 1.390(5) . ?
C20 C32 1.523(5) . ?
C2 C3 1.381(5) . ?
C31 C53 1.527(5) . ?
C31 C52 1.535(5) . ?
C28 C42 1.545(5) . ?
C28 C43 1.527(5) . ?
C33 C55 1.511(5) . ?
C33 C54 1.531(6) . ?
C12 C13 1.379(5) . ?
C32 C37 1.524(5) . ?
C32 C38 1.519(5) . ?
C14 C13 1.376(5) . ?
C30 C40 1.524(5) . ?
C30 C41 1.532(5) . ?
C47 C48 1.391(5) . ?
C47 C46 1.389(5) . ?
C47 C39 1.506(6) . ?
C51 C46 1.385(5) . ?
C51 C50 1.369(5) . ?
C13 C34 1.527(5) . ?
C49 C48 1.383(5) . ?
C49 C50 1.382(5) . ?
